data_2226758
loop_
_publ_author_name
'\'Avila, R. M. D.'
'Landre, I. M. R.'
'Souza, T. E.'
'Veloso, M. P.'
'Doriguetto, A. C'

_publ_section_title
;
 Methyl 4-(piperidin-1-ylcarbonyl)benzoate
;
_journal_coeditor_code ZS2043
_journal_issue 7
_journal_name_full 'Acta Crystallographica Section E'
_journal_page_first o1630
_journal_paper_doi 10.1107/S1600536810021720
_journal_volume 66
_journal_year 2010
_chemical_formula_iupac 'C14 H17 N O3'
_chemical_formula_moiety 'C14 H17 N O3'
_chemical_formula_sum 'C14 H17 N O3'
_chemical_formula_weight 247.29
_chemical_name_systematic
;
Methyl 4-(piperidin-1-ylcarbonyl)benzoate
;
_space_group_IT_number 2
_symmetry_cell_setting triclinic
_symmetry_space_group_name_Hall '-P 1'
_symmetry_space_group_name_H-M 'P -1'
_cell_angle_alpha 69.684(5)
_cell_angle_beta 82.535(5)
_cell_angle_gamma 77.502(5)
_cell_formula_units_Z 2
_cell_length_a 5.879(5)
_cell_length_b 9.693(5)
_cell_length_c 12.190(5)
_cell_measurement_reflns_used 2414
_cell_measurement_temperature 150(2)
_cell_measurement_theta_max 29.3552
_cell_measurement_theta_min 3.3205
_cell_volume 634.9(7)
_computing_cell_refinement '<i>CrysAlis Pro</i> (Oxford Diffraction, 2010)'
_computing_data_collection '<i>CrysAlis Pro</i> (Oxford Diffraction, 2010)'
_computing_data_reduction '<i>CrysAlis Pro</i> (Oxford Diffraction, 2010)'
_computing_molecular_graphics '<i>ORTEP-3 for Windows</i> (Farrugia, 1997)'
_computing_publication_material '<i>WinGX</i> (Farrugia, 1999)'
_computing_structure_refinement '<i>SHELXL97</i> (Sheldrick, 2008)'
_computing_structure_solution '<i>SIR92</i> (Altomare <i>et al.</i>, 1999)'
_diffrn_ambient_temperature 150(2)
_diffrn_detector_area_resol_mean 10.4186
_diffrn_measured_fraction_theta_full 0.999
_diffrn_measured_fraction_theta_max 0.843
_diffrn_measurement_device_type 'Oxford Diffraction Xcalibur Atlas Gemini Ultra'
_diffrn_measurement_method '\w scans'
_diffrn_radiation_type MoK\a
_diffrn_radiation_wavelength 0.71073
_diffrn_reflns_av_R_equivalents 0.0332
_diffrn_reflns_limit_h_max 7
_diffrn_reflns_limit_h_min -7
_diffrn_reflns_limit_k_max 12
_diffrn_reflns_limit_k_min -11
_diffrn_reflns_limit_l_max 16
_diffrn_reflns_limit_l_min -13
_diffrn_reflns_number 4958
_diffrn_reflns_theta_full 25
_diffrn_reflns_theta_max 29.42
_diffrn_reflns_theta_min 3.33
_exptl_absorpt_coefficient_mu 0.091
_exptl_absorpt_correction_type none
_exptl_crystal_colour colourless
_exptl_crystal_density_diffrn 1.294
_exptl_crystal_density_method 'not measured'
_exptl_crystal_description prism
_exptl_crystal_F_000 264
_exptl_crystal_size_max 0.05
_exptl_crystal_size_mid 0.05
_exptl_crystal_size_min 0.05
_refine_diff_density_max 0.246
_refine_diff_density_min -0.263
_refine_ls_extinction_method none
_refine_ls_goodness_of_fit_ref 1.011
_refine_ls_hydrogen_treatment constr
_refine_ls_matrix_type full
_refine_ls_number_parameters 164
_refine_ls_number_reflns 2958
_refine_ls_number_restraints 0
_refine_ls_restrained_S_all 1.011
_refine_ls_R_factor_gt 0.0439
_refine_ls_shift/su_max 0
_refine_ls_structure_factor_coef Fsqd
_refine_ls_weighting_details 'calc w=1/[\s^2^(Fo^2^)+(0.0676P)^2^] where P=(Fo^2^+2Fc^2^)/3'
_refine_ls_weighting_scheme calc
_refine_ls_wR_factor_ref 0.1216
_reflns_number_gt 2036
_reflns_number_total 2958
_reflns_threshold_expression I>2\s(I)
_cod_data_source_file zs2043.cif
_cod_data_source_block I
_cod_database_code 2226758
_cod_database_fobs_code 2226758

loop_
_symmetry_equiv_pos_as_xyz
'x, y, z'
'-x, -y, -z'

loop_
_atom_site_type_symbol
_atom_site_label
_atom_site_fract_x
_atom_site_fract_y
_atom_site_fract_z
_atom_site_U_iso_or_equiv
_atom_site_adp_type
_atom_site_calc_flag
_atom_site_refinement_flags
_atom_site_occupancy
_atom_site_disorder_assembly
_atom_site_disorder_group
O O3 0.73762(16) 0.78416(10) 0.51830(8) 0.0285(2) Uani d . 1 . .
O O2 1.10549(18) 0.65801(11) 0.54066(9) 0.0377(3) Uani d . 1 . .
O O1 1.41852(17) 1.30674(12) 0.11938(9) 0.0378(3) Uani d . 1 . .
N N1 1.14709(19) 1.30851(12) 0.00274(9) 0.0232(3) Uani d . 1 . .
C C7 1.1642(2) 1.13450(14) 0.20582(11) 0.0214(3) Uani d . 1 . .
C C11 0.8703(2) 1.03005(14) 0.34869(11) 0.0220(3) Uani d . 1 . .
H H11 0.7179 1.0388 0.3812 0.026 Uiso calc R 1 . .
C C10 1.0327(2) 0.90031(14) 0.39573(11) 0.0211(3) Uani d . 1 . .
C C13 0.9679(2) 0.76837(15) 0.49291(11) 0.0240(3) Uani d . 1 . .
C C4 1.3404(3) 1.36011(16) -0.19405(12) 0.0285(3) Uani d . 1 . .
H H4A 1.4773 1.2843 -0.167 0.034 Uiso calc R 1 . .
H H4B 1.389 1.439 -0.2616 0.034 Uiso calc R 1 . .
C C8 1.3275(2) 1.00679(15) 0.25594(12) 0.0256(3) Uani d . 1 . .
H H8 1.482 1 0.2262 0.031 Uiso calc R 1 . .
C C12 0.9354(2) 1.14597(14) 0.25349(11) 0.0234(3) Uani d . 1 . .
H H12 0.8259 1.2316 0.2214 0.028 Uiso calc R 1 . .
C C5 1.2352(3) 1.42408(15) -0.09739(12) 0.0281(3) Uani d . 1 . .
H H5A 1.3527 1.4615 -0.0725 0.034 Uiso calc R 1 . .
H H5B 1.1085 1.5071 -0.1269 0.034 Uiso calc R 1 . .
C C3 1.1643(3) 1.29141(15) -0.22919(12) 0.0275(3) Uani d . 1 . .
H H3A 1.2388 1.2434 -0.2858 0.033 Uiso calc R 1 . .
H H3B 1.0372 1.3697 -0.266 0.033 Uiso calc R 1 . .
C C2 1.0677(2) 1.17679(15) -0.12294(11) 0.0260(3) Uani d . 1 . .
H H2A 0.9453 1.1417 -0.1463 0.031 Uiso calc R 1 . .
H H2B 1.1909 1.0915 -0.093 0.031 Uiso calc R 1 . .
C C6 1.2522(2) 1.25752(15) 0.10503(12) 0.0233(3) Uani d . 1 . .
C C9 1.2617(2) 0.89002(15) 0.34957(12) 0.0259(3) Uani d . 1 . .
H H9 1.3711 0.8044 0.3817 0.031 Uiso calc R 1 . .
C C1 0.9701(2) 1.24338(16) -0.02665(12) 0.0258(3) Uani d . 1 . .
H H1A 0.8338 1.3201 -0.0527 0.031 Uiso calc R 1 . .
H H1B 0.9226 1.1659 0.0424 0.031 Uiso calc R 1 . .
C C14 0.6585(3) 0.65522(17) 0.60534(13) 0.0328(3) Uani d . 1 . .
H H14A 0.7227 0.5674 0.5842 0.049 Uiso calc R 1 . .
H H14B 0.4912 0.6707 0.6088 0.049 Uiso calc R 1 . .
H H14C 0.7094 0.6423 0.6806 0.049 Uiso calc R 1 . .

loop_
_atom_site_aniso_label
_atom_site_aniso_U_11
_atom_site_aniso_U_22
_atom_site_aniso_U_33
_atom_site_aniso_U_12
_atom_site_aniso_U_13
_atom_site_aniso_U_23
O3 0.0247(5) 0.0288(5) 0.0255(5) -0.0082(4) 0.0020(4) -0.0002(4)
O2 0.0287(6) 0.0328(6) 0.0408(6) -0.0048(5) -0.0073(5) 0.0027(5)
O1 0.0341(6) 0.0479(6) 0.0359(6) -0.0257(5) -0.0023(5) -0.0085(5)
N1 0.0275(6) 0.0235(6) 0.0219(6) -0.0127(5) 0.0033(4) -0.0085(5)
C7 0.0230(7) 0.0256(6) 0.0204(7) -0.0095(5) 0.0002(5) -0.0110(5)
C11 0.0180(7) 0.0274(7) 0.0226(7) -0.0067(5) 0.0020(5) -0.0102(6)
C10 0.0228(7) 0.0254(7) 0.0184(6) -0.0077(5) -0.0025(5) -0.0088(5)
C13 0.0234(7) 0.0286(7) 0.0215(7) -0.0067(6) -0.0033(5) -0.0083(6)
C4 0.0320(8) 0.0276(7) 0.0240(7) -0.0118(6) 0.0052(6) -0.0050(6)
C8 0.0175(7) 0.0344(7) 0.0260(7) -0.0073(6) 0.0012(5) -0.0108(6)
C12 0.0216(7) 0.0233(7) 0.0260(7) -0.0030(5) -0.0020(5) -0.0095(6)
C5 0.0356(8) 0.0213(7) 0.0279(7) -0.0126(6) 0.0033(6) -0.0064(6)
C3 0.0311(8) 0.0294(7) 0.0221(7) -0.0055(6) -0.0010(5) -0.0090(6)
C2 0.0286(8) 0.0279(7) 0.0251(7) -0.0089(6) -0.0044(6) -0.0099(6)
C6 0.0214(7) 0.0252(7) 0.0259(7) -0.0077(5) 0.0034(5) -0.0113(6)
C9 0.0221(7) 0.0291(7) 0.0257(7) -0.0020(6) -0.0053(5) -0.0083(6)
C1 0.0235(7) 0.0308(7) 0.0250(7) -0.0103(6) -0.0004(5) -0.0087(6)
C14 0.0298(8) 0.0348(8) 0.0278(8) -0.0132(6) 0.0000(6) 0.0008(6)

loop_
_atom_type_symbol
_atom_type_description
_atom_type_scat_dispersion_real
_atom_type_scat_dispersion_imag
_atom_type_scat_source
C C 0.0033 0.0016 'International Tables Vol C Tables 4.2.6.8 and 6.1.1.4'
H H 0 0 'International Tables Vol C Tables 4.2.6.8 and 6.1.1.4'
N N 0.0061 0.0033 'International Tables Vol C Tables 4.2.6.8 and 6.1.1.4'
O O 0.0106 0.006 'International Tables Vol C Tables 4.2.6.8 and 6.1.1.4'

loop_
_geom_angle_atom_site_label_1
_geom_angle_atom_site_label_2
_geom_angle_atom_site_label_3
_geom_angle_site_symmetry_1
_geom_angle_site_symmetry_3
_geom_angle
_geom_angle_publ_flag
C13 O3 C14 . . 115.47(10) ?
C6 N1 C1 . . 125.92(11) ?
C6 N1 C5 . . 119.70(12) ?
C1 N1 C5 . . 113.67(11) ?
C12 C7 C8 . . 119.40(12) ?
C12 C7 C6 . . 123.66(11) ?
C8 C7 C6 . . 116.86(12) ?
C12 C11 C10 . . 120.13(12) ?
C12 C11 H11 . . 119.9 ?
C10 C11 H11 . . 119.9 ?
C9 C10 C11 . . 119.69(12) ?
C9 C10 C13 . . 118.03(11) ?
C11 C10 C13 . . 122.26(12) ?
O2 C13 O3 . . 123.63(13) ?
O2 C13 C10 . . 124.22(13) ?
O3 C13 C10 . . 112.10(11) ?
C5 C4 C3 . . 110.68(12) ?
C5 C4 H4A . . 109.5 ?
C3 C4 H4A . . 109.5 ?
C5 C4 H4B . . 109.5 ?
C3 C4 H4B . . 109.5 ?
H4A C4 H4B . . 108.1 ?
C9 C8 C7 . . 120.44(13) ?
C9 C8 H8 . . 119.8 ?
C7 C8 H8 . . 119.8 ?
C11 C12 C7 . . 120.15(12) ?
C11 C12 H12 . . 119.9 ?
C7 C12 H12 . . 119.9 ?
N1 C5 C4 . . 110.27(11) ?
N1 C5 H5A . . 109.6 ?
C4 C5 H5A . . 109.6 ?
N1 C5 H5B . . 109.6 ?
C4 C5 H5B . . 109.6 ?
H5A C5 H5B . . 108.1 ?
C4 C3 C2 . . 110.94(12) ?
C4 C3 H3A . . 109.5 ?
C2 C3 H3A . . 109.5 ?
C4 C3 H3B . . 109.5 ?
C2 C3 H3B . . 109.5 ?
H3A C3 H3B . . 108 ?
C1 C2 C3 . . 111.32(11) ?
C1 C2 H2A . . 109.4 ?
C3 C2 H2A . . 109.4 ?
C1 C2 H2B . . 109.4 ?
C3 C2 H2B . . 109.4 ?
H2A C2 H2B . . 108 ?
O1 C6 N1 . . 122.56(12) ?
O1 C6 C7 . . 118.58(12) ?
N1 C6 C7 . . 118.86(12) ?
C8 C9 C10 . . 120.14(12) ?
C8 C9 H9 . . 119.9 ?
C10 C9 H9 . . 119.9 ?
N1 C1 C2 . . 110.13(12) ?
N1 C1 H1A . . 109.6 ?
C2 C1 H1A . . 109.6 ?
N1 C1 H1B . . 109.6 ?
C2 C1 H1B . . 109.6 ?
H1A C1 H1B . . 108.1 ?
O3 C14 H14A . . 109.5 ?
O3 C14 H14B . . 109.5 ?
H14A C14 H14B . . 109.5 ?
O3 C14 H14C . . 109.5 ?
H14A C14 H14C . . 109.5 ?
H14B C14 H14C . . 109.5 ?

loop_
_geom_bond_atom_site_label_1
_geom_bond_atom_site_label_2
_geom_bond_site_symmetry_2
_geom_bond_distance
_geom_bond_publ_flag
O3 C13 . 1.337(2) ?
O3 C14 . 1.4514(17) ?
O2 C13 . 1.2054(17) ?
O1 C6 . 1.2320(18) ?
N1 C6 . 1.3496(18) ?
N1 C1 . 1.4655(19) ?
N1 C5 . 1.4664(17) ?
C7 C12 . 1.391(2) ?
C7 C8 . 1.393(2) ?
C7 C6 . 1.5113(18) ?
C11 C12 . 1.3861(18) ?
C11 C10 . 1.3942(19) ?
C11 H11 . 0.93 ?
C10 C9 . 1.387(2) ?
C10 C13 . 1.4918(19) ?
C4 C5 . 1.5191(19) ?
C4 C3 . 1.520(2) ?
C4 H4A . 0.97 ?
C4 H4B . 0.97 ?
C8 C9 . 1.3826(19) ?
C8 H8 . 0.93 ?
C12 H12 . 0.93 ?
C5 H5A . 0.97 ?
C5 H5B . 0.97 ?
C3 C2 . 1.5223(19) ?
C3 H3A . 0.97 ?
C3 H3B . 0.97 ?
C2 C1 . 1.5213(19) ?
C2 H2A . 0.97 ?
C2 H2B . 0.97 ?
C9 H9 . 0.93 ?
C1 H1A . 0.97 ?
C1 H1B . 0.97 ?
C14 H14A . 0.96 ?
C14 H14B . 0.96 ?
C14 H14C . 0.96 ?

loop_
_geom_hbond_atom_site_label_D
_geom_hbond_atom_site_label_H
_geom_hbond_atom_site_label_A
_geom_hbond_site_symmetry_A
_geom_hbond_distance_DH
_geom_hbond_distance_HA
_geom_hbond_distance_DA
_geom_hbond_angle_DHA
_geom_hbond_publ_flag
C5 H5A O1 . 0.97 2.33 2.750(3) 105 y
C14 H14B O2 1_455 0.96 2.56 3.436(4) 153 y

loop_
_geom_torsion_atom_site_label_1
_geom_torsion_atom_site_label_2
_geom_torsion_atom_site_label_3
_geom_torsion_atom_site_label_4
_geom_torsion_site_symmetry_1
_geom_torsion_site_symmetry_2
_geom_torsion_site_symmetry_3
_geom_torsion_site_symmetry_4
_geom_torsion
_geom_torsion_publ_flag
C12 C11 C10 C9 . . . . 2.35(19) ?
C12 C11 C10 C13 . . . . -175.86(12) ?
C14 O3 C13 O2 . . . . -2.60(19) ?
C14 O3 C13 C10 . . . . 175.10(11) ?
C9 C10 C13 O2 . . . . 6.5(2) ?
C11 C10 C13 O2 . . . . -175.28(13) ?
C9 C10 C13 O3 . . . . -171.20(11) ?
C11 C10 C13 O3 . . . . 7.03(18) ?
C12 C7 C8 C9 . . . . 2.31(19) ?
C6 C7 C8 C9 . . . . 179.10(12) ?
C10 C11 C12 C7 . . . . -1.17(19) ?
C8 C7 C12 C11 . . . . -1.15(19) ?
C6 C7 C12 C11 . . . . -177.71(12) ?
C6 N1 C5 C4 . . . . 112.46(14) ?
C1 N1 C5 C4 . . . . -58.47(15) ?
C3 C4 C5 N1 . . . . 55.55(15) ?
C5 C4 C3 C2 . . . . -54.04(15) ?
C4 C3 C2 C1 . . . . 53.59(15) ?
C1 N1 C6 O1 . . . . 171.43(13) ?
C5 N1 C6 O1 . . . . 1.71(19) ?
C1 N1 C6 C7 . . . . -8.12(19) ?
C5 N1 C6 C7 . . . . -177.84(11) ?
C12 C7 C6 O1 . . . . 122.57(15) ?
C8 C7 C6 O1 . . . . -54.07(17) ?
C12 C7 C6 N1 . . . . -57.86(18) ?
C8 C7 C6 N1 . . . . 125.50(14) ?
C7 C8 C9 C10 . . . . -1.1(2) ?
C11 C10 C9 C8 . . . . -1.19(19) ?
C13 C10 C9 C8 . . . . 177.09(12) ?
C6 N1 C1 C2 . . . . -112.70(14) ?
C5 N1 C1 C2 . . . . 57.56(15) ?
C3 C2 C1 N1 . . . . -54.21(15) ?

loop_
_cod_related_entry_id
_cod_related_entry_database
_cod_related_entry_code
1 ChemSpider 719384
